data_7237398
loop_
_publ_author_name
'Fan, Guang-Meng'
'Shi, Chao'
'Qiao, Liang'
'Li, Hao-Jie'
'Ye, Heng-Yun'

_publ_section_title
;
 Photoluminescence of Sn2+--I&#x2212;-mixed molecular perovskites
;
_journal_issue 31
_journal_name_full 'Journal of Materials Chemistry C'
_journal_page_first 8349
_journal_paper_doi 10.1039/C8TC02587H
_journal_volume 6
_journal_year 2018
_chemical_formula_sum 'C7 H20 B3 F12 N3'
_chemical_formula_weight 406.69
_space_group_crystal_system trigonal
_space_group_IT_number 167
_space_group_name_Hall '-R 3 2"c'
_space_group_name_H-M_alt 'R -3 c :H'
_atom_sites_solution_hydrogens mixed
_audit_creation_method SHELXL-2014/7
_audit_update_record
;
2018-05-17 deposited with the CCDC.
2018-07-20 downloaded from the CCDC.
;
_cell_angle_alpha 90
_cell_angle_beta 90
_cell_angle_gamma 120
_cell_formula_units_Z 12
_cell_length_a 10.213(2)
_cell_length_b 10.213(2)
_cell_length_c 53.387(9)
_cell_measurement_reflns_used 3115
_cell_measurement_temperature 293(2)
_cell_measurement_theta_max 27.4546
_cell_measurement_theta_min 2.7621
_cell_volume 4822.5(16)
_computing_structure_refinement 'SHELXL-2014/7 (Sheldrick, 2014)'
_diffrn_ambient_temperature 293(2)
_diffrn_measured_fraction_theta_full 0.984
_diffrn_measured_fraction_theta_max 0.983
_diffrn_measurement_device_type 'Rigaku saturn 724'
_diffrn_radiation_type MoK\a
_diffrn_radiation_wavelength 0.71073
_diffrn_reflns_av_R_equivalents 0.0572
_diffrn_reflns_av_unetI/netI 0.0479
_diffrn_reflns_Laue_measured_fraction_full 0.984
_diffrn_reflns_Laue_measured_fraction_max 0.983
_diffrn_reflns_limit_h_max 12
_diffrn_reflns_limit_h_min -12
_diffrn_reflns_limit_k_max 13
_diffrn_reflns_limit_k_min -12
_diffrn_reflns_limit_l_max 68
_diffrn_reflns_limit_l_min -58
_diffrn_reflns_number 6151
_diffrn_reflns_point_group_measured_fraction_full 0.984
_diffrn_reflns_point_group_measured_fraction_max 0.983
_diffrn_reflns_theta_full 25.242
_diffrn_reflns_theta_max 27.461
_diffrn_reflns_theta_min 3.825
_exptl_absorpt_coefficient_mu 0.196
_exptl_absorpt_correction_T_max 1.0000
_exptl_absorpt_correction_T_min 0.8777
_exptl_absorpt_correction_type multi-scan
_exptl_crystal_colour colorless
_exptl_crystal_density_diffrn 1.680
_exptl_crystal_description block
_exptl_crystal_F_000 2472
_exptl_crystal_size_max 0.27
_exptl_crystal_size_mid 0.22
_exptl_crystal_size_min 0.18
_refine_diff_density_max 0.514
_refine_diff_density_min -0.480
_refine_diff_density_rms 0.085
_refine_ls_extinction_method none
_refine_ls_goodness_of_fit_ref 1.129
_refine_ls_hydrogen_treatment constr
_refine_ls_matrix_type full
_refine_ls_number_parameters 87
_refine_ls_number_reflns 1216
_refine_ls_number_restraints 0
_refine_ls_restrained_S_all 1.129
_refine_ls_R_factor_all 0.1470
_refine_ls_R_factor_gt 0.1254
_refine_ls_shift/su_max 0.000
_refine_ls_shift/su_mean 0.000
_refine_ls_structure_factor_coef Fsqd
_refine_ls_weighting_details 'w=1/[\s^2^(Fo^2^)+(0.1554P)^2^+30.7018P] where P=(Fo^2^+2Fc^2^)/3'
_refine_ls_weighting_scheme calc
_refine_ls_wR_factor_gt 0.3255
_refine_ls_wR_factor_ref 0.3425
_reflns_Friedel_coverage 0.000
_reflns_number_gt 948
_reflns_number_total 1216
_reflns_threshold_expression 'I > 2\s(I)'
_cod_data_source_file c8tc02587h2.cif
_cod_data_source_block 3
_cod_depositor_comments
;
The following automatic conversions were performed:

data item '_exptl_absorpt_correction_type' value 'Multi-scan' was
changed to 'multi-scan' in accordance with the
/home/saulius/struct/COD-crude-data/automatic-downloads/DataCite-retrospective/RSC/depositions/lib/dictionaries/cif_core.dic
dictionary named 'cif_core.dic' version 2.4.2 last updated on
2011-04-26.

Automatic conversion script
Id: cif_fix_values 6909 2019-04-08 15:41:33Z antanas 
;
_cod_original_cell_volume 4823(2)
_cod_database_code 7237398
_shelx_shelxl_version_number 2014/7
_shelx_space_group_comment
;
The symmetry employed for this shelxl refinement is uniquely defined
by the following loop, which should always be used as a source of
symmetry information in preference to the above space-group names.
They are only intended as comments.
;

loop_
_space_group_symop_operation_xyz
'x, y, z'
'-y, x-y, z'
'-x+y, -x, z'
'y, x, -z+1/2'
'-x, -x+y, -z+1/2'
'x-y, -y, -z+1/2'
'x+2/3, y+1/3, z+1/3'
'-y+2/3, x-y+1/3, z+1/3'
'-x+y+2/3, -x+1/3, z+1/3'
'y+2/3, x+1/3, -z+5/6'
'-x+2/3, -x+y+1/3, -z+5/6'
'x-y+2/3, -y+1/3, -z+5/6'
'x+1/3, y+2/3, z+2/3'
'-y+1/3, x-y+2/3, z+2/3'
'-x+y+1/3, -x+2/3, z+2/3'
'y+1/3, x+2/3, -z+7/6'
'-x+1/3, -x+y+2/3, -z+7/6'
'x-y+1/3, -y+2/3, -z+7/6'
'-x, -y, -z'
'y, -x+y, -z'
'x-y, x, -z'
'-y, -x, z-1/2'
'x, x-y, z-1/2'
'-x+y, y, z-1/2'
'-x+2/3, -y+1/3, -z+1/3'
'y+2/3, -x+y+1/3, -z+1/3'
'x-y+2/3, x+1/3, -z+1/3'
'-y+2/3, -x+1/3, z-1/6'
'x+2/3, x-y+1/3, z-1/6'
'-x+y+2/3, y+1/3, z-1/6'
'-x+1/3, -y+2/3, -z+2/3'
'y+1/3, -x+y+2/3, -z+2/3'
'x-y+1/3, x+2/3, -z+2/3'
'-y+1/3, -x+2/3, z+1/6'
'x+1/3, x-y+2/3, z+1/6'
'-x+y+1/3, y+2/3, z+1/6'

loop_
_atom_site_label
_atom_site_type_symbol
_atom_site_fract_x
_atom_site_fract_y
_atom_site_fract_z
_atom_site_U_iso_or_equiv
_atom_site_adp_type
_atom_site_occupancy
_atom_site_site_symmetry_order
_atom_site_calc_flag
_atom_site_refinement_flags_posn
_atom_site_refinement_flags_adp
_atom_site_refinement_flags_occupancy
F1 F 0.4262(5) 0.0823(5) 0.04575(13) 0.128(2) Uani 1 1 d . . .
F2 F 0.3718(6) 0.2539(5) 0.05601(13) 0.126(2) Uani 1 1 d . . .
F3 F 0.1815(4) 0.0133(4) 0.05216(8) 0.0745(13) Uani 1 1 d . . .
F4 F 0.3055(13) 0.1882(16) 0.0215(3) 0.083(5) Uani 0.46(4) 1 d . . P
F5 F 0.3074(15) 0.095(5) 0.01935(19) 0.195(15) Uani 0.54(4) 1 d . . P
B1 B 0.3188(5) 0.1208(5) 0.04340(9) 0.0337(11) Uani 1 1 d . . .
N2 N 0.3333 0.6667 0.02381(11) 0.0303(13) Uani 1 3 d S T P
N1 N 0.3333 0.6667 0.07102(11) 0.0346(13) Uani 1 3 d S T P
H21A H 0.3333 0.6667 0.0894 0.042 Uiso 1 3 calc R U P
C1 C 0.3333 0.6667 -0.00421(14) 0.053(2) Uani 1 3 d S T P
H1A H 0.2404 0.5831 -0.0102 0.079 Uiso 1 1 d R U .
C2 C 0.3193(5) 0.5222(4) 0.03362(9) 0.0414(11) Uani 1 1 d . . .
H2A H 0.2330 0.4363 0.0259 0.050 Uiso 1 1 calc R U .
H2B H 0.4093 0.5177 0.0294 0.050 Uiso 1 1 calc R U .
C3 C 0.2994(6) 0.5151(5) 0.06155(8) 0.0430(11) Uani 1 1 d . . .
H3A H 0.1965 0.4398 0.0658 0.052 Uiso 1 1 calc R U .
H3B H 0.3671 0.4862 0.0693 0.052 Uiso 1 1 calc R U .
N3 N 0.0000 0.0000 0.0000 0.048(2) Uani 1 6 d S T P
N4 N 0.6667 0.3333 0.0833 0.046(2) Uani 1 6 d S T P

loop_
_atom_site_aniso_label
_atom_site_aniso_U_11
_atom_site_aniso_U_22
_atom_site_aniso_U_33
_atom_site_aniso_U_23
_atom_site_aniso_U_13
_atom_site_aniso_U_12
F1 0.078(3) 0.086(3) 0.242(7) 0.022(4) 0.018(3) 0.058(3)
F2 0.111(4) 0.062(3) 0.193(6) -0.040(3) -0.005(4) 0.035(2)
F3 0.054(2) 0.062(2) 0.095(3) 0.0109(17) 0.0254(18) 0.0196(16)
F4 0.058(5) 0.085(8) 0.082(8) 0.044(6) -0.015(5) 0.016(5)
F5 0.093(8) 0.28(3) 0.030(5) -0.023(8) 0.011(4) -0.046(11)
B1 0.030(2) 0.033(2) 0.036(2) -0.0028(18) -0.0012(17) 0.0148(17)
N2 0.0298(17) 0.0298(17) 0.031(3) 0.000 0.000 0.0149(8)
N1 0.0340(18) 0.0340(18) 0.036(3) 0.000 0.000 0.0170(9)
C1 0.063(3) 0.063(3) 0.032(4) 0.000 0.000 0.0315(16)
C2 0.049(2) 0.029(2) 0.048(3) -0.0034(18) 0.0003(19) 0.0204(18)
C3 0.058(3) 0.032(2) 0.041(2) 0.0053(17) -0.003(2) 0.024(2)
N3 0.049(3) 0.049(3) 0.048(6) 0.000 0.000 0.0244(16)
N4 0.046(3) 0.046(3) 0.045(5) 0.000 0.000 0.0230(15)

loop_
_atom_type_symbol
_atom_type_description
_atom_type_scat_dispersion_real
_atom_type_scat_dispersion_imag
_atom_type_scat_source
C C 0.0033 0.0016 'International Tables Vol C Tables 4.2.6.8 and 6.1.1.4'
H H 0.0000 0.0000 'International Tables Vol C Tables 4.2.6.8 and 6.1.1.4'
B B 0.0013 0.0007 'International Tables Vol C Tables 4.2.6.8 and 6.1.1.4'
F F 0.0171 0.0103 'International Tables Vol C Tables 4.2.6.8 and 6.1.1.4'
N N 0.0061 0.0033 'International Tables Vol C Tables 4.2.6.8 and 6.1.1.4'

loop_
_geom_angle_atom_site_label_1
_geom_angle_atom_site_label_2
_geom_angle_atom_site_label_3
_geom_angle
_geom_angle_site_symmetry_1
_geom_angle_site_symmetry_3
F5 F4 B1 64.0(11) . .
F4 F5 B1 74.3(15) . .
F5 B1 F1 92(2) . .
F5 B1 F3 102.9(8) . .
F1 B1 F3 113.2(4) . .
F5 B1 F2 130(2) . .
F1 B1 F2 105.7(5) . .
F3 B1 F2 111.7(4) . .
F5 B1 F4 41.7(18) . .
F1 B1 F4 121.1(7) . .
F3 B1 F4 111.7(6) . .
F2 B1 F4 90.6(9) . .
C1 N2 C2 110.4(3) . .
C1 N2 C2 110.4(3) . 3_565
C2 N2 C2 108.5(3) . 3_565
C1 N2 C2 110.4(3) . 2_665
C2 N2 C2 108.5(3) . 2_665
C2 N2 C2 108.5(3) 3_565 2_665
C3 N1 C3 109.2(3) 2_665 3_565
C3 N1 C3 109.2(3) 2_665 .
C3 N1 C3 109.2(3) 3_565 .
C3 N1 H21A 109.7 2_665 .
C3 N1 H21A 109.7 3_565 .
C3 N1 H21A 109.7 . .
N2 C1 H1A 109.5 . .
C3 C2 N2 109.7(4) . .
C3 C2 H2A 109.7 . .
N2 C2 H2A 109.7 . .
C3 C2 H2B 109.7 . .
N2 C2 H2B 109.7 . .
H2A C2 H2B 108.2 . .
N1 C3 C2 109.3(4) . .
N1 C3 H3A 109.8 . .
C2 C3 H3A 109.8 . .
N1 C3 H3B 109.8 . .
C2 C3 H3B 109.8 . .
H3A C3 H3B 108.3 . .

loop_
_geom_bond_atom_site_label_1
_geom_bond_atom_site_label_2
_geom_bond_distance
_geom_bond_site_symmetry_2
F1 B1 1.344(6) .
F2 B1 1.363(6) .
F3 B1 1.361(5) .
F4 F5 0.96(4) .
F4 B1 1.396(11) .
F5 B1 1.304(11) .
N2 C1 1.496(9) .
N2 C2 1.504(4) .
N2 C2 1.504(4) 3_565
N2 C2 1.504(4) 2_665
N1 C3 1.495(5) 2_665
N1 C3 1.496(5) 3_565
N1 C3 1.496(5) .
N1 H21A 0.9800 .
C1 H1A 0.9599 .
C2 C3 1.502(6) .
C2 H2A 0.9700 .
C2 H2B 0.9700 .
C3 H3A 0.9700 .
C3 H3B 0.9700 .

loop_
_geom_torsion_atom_site_label_1
_geom_torsion_atom_site_label_2
_geom_torsion_atom_site_label_3
_geom_torsion_atom_site_label_4
_geom_torsion
_geom_torsion_site_symmetry_1
F4 F5 B1 F1 -137.3(13) .
F4 F5 B1 F3 108.2(11) .
F4 F5 B1 F2 -25(2) .
F5 F4 B1 F1 52.3(16) .
F5 F4 B1 F3 -85.1(13) .
F5 F4 B1 F2 161.1(13) .
C1 N2 C2 C3 -172.8(3) .
C2 N2 C2 C3 -51.7(4) 3_565
C2 N2 C2 C3 66.1(4) 2_665
C3 N1 C3 C2 -52.5(5) 2_665
C3 N1 C3 C2 66.9(4) 3_565
N2 C2 C3 N1 -12.1(5) .
